data_4083158
loop_
_publ_author_name
'Hupf, Emanuel'
'Lork, Enno'
'Mebs, Stefan'
'Beckmann, Jens'

_publ_section_title
;
 Intramolecularly Coordinated
 (6-(Diphenylphosphino)acenaphth-5-yl)stannanes. Repulsion vs Attraction
 of P- and Sn-Containing Substituents in theperiPositions
;
_journal_issue 10
_journal_name_full Organometallics
_journal_page_first 2409
_journal_paper_doi 10.1021/om500133a
_journal_volume 33
_journal_year 2014
_chemical_formula_moiety 'C36 H28 Cl P Sn'
_chemical_formula_sum 'C36 H28 Cl P Sn'
_chemical_formula_weight 645.69
_chemical_name_systematic
;
 ? 
;
_space_group_crystal_system monoclinic
_space_group_IT_number 14
_space_group_name_Hall '-P 2yn'
_space_group_name_H-M_alt 'P 1 21/n 1'
_symmetry_space_group_name_Hall '-P 2yn'
_symmetry_space_group_name_H-M 'P 1 21/n 1'
_atom_sites_solution_hydrogens geom
_atom_sites_solution_primary direct
_atom_sites_solution_secondary difmap
_audit_creation_date 2013-05-21
_audit_creation_method
;
  Olex2 1.2
  (compiled Apr 23 2013 17:54:37, GUI svn.r4466)
;
_cell_angle_alpha 90.00
_cell_angle_beta 105.37(3)
_cell_angle_gamma 90.00
_cell_formula_units_Z 4
_cell_length_a 12.229(2)
_cell_length_b 11.539(2)
_cell_length_c 21.523(4)
_cell_measurement_temperature 173
_cell_volume 2928.5(10)
_computing_molecular_graphics
;
O. V. Dolomanov, L. J. Bourhis, R. J. Gildea, J. A. K. Howard and H. Puschmann,
OLEX2: a complete structure solution, refinement and analysis program.
J. Appl. Cryst. (2009). 42, 339-341.
;
_computing_publication_material
;
O. V. Dolomanov, L. J. Bourhis, R. J. Gildea, J. A. K. Howard and H. Puschmann,
OLEX2: a complete structure solution, refinement and analysis program.
J. Appl. Cryst. (2009). 42, 339-341.
;
_computing_structure_refinement
;
XL, G.M. Sheldrick, Acta Cryst.
(2008). A64, 112-122
;
_computing_structure_solution
;
XS, G.M. Sheldrick, Acta Cryst.
(2008). A64, 112-122
;
_diffrn_ambient_temperature 173
_diffrn_detector_type imaging-plate
_diffrn_measured_fraction_theta_full 0.945
_diffrn_measured_fraction_theta_max 0.945
_diffrn_measurement_device 'Stoe IPDS'
_diffrn_measurement_device_type 'imaging-plate system'
_diffrn_measurement_method '\w scans'
_diffrn_radiation_monochromator graphite
_diffrn_radiation_type MoK\a
_diffrn_radiation_wavelength 0.71073
_diffrn_reflns_av_R_equivalents 0.0403
_diffrn_reflns_av_unetI/netI 0.0216
_diffrn_reflns_limit_h_max 14
_diffrn_reflns_limit_h_min -14
_diffrn_reflns_limit_k_max 14
_diffrn_reflns_limit_k_min -14
_diffrn_reflns_limit_l_max 26
_diffrn_reflns_limit_l_min -26
_diffrn_reflns_number 32774
_diffrn_reflns_theta_full 25.97
_diffrn_reflns_theta_max 25.97
_diffrn_reflns_theta_min 1.96
_diffrn_source 'fine-focus sealed tube'
_exptl_absorpt_coefficient_mu 1.042
_exptl_absorpt_correction_T_max 0.818
_exptl_absorpt_correction_T_min 0.447
_exptl_absorpt_correction_type refdelf
_exptl_absorpt_process_details 'Stuart & Walker, Acta Cyst A, 1983'
_exptl_crystal_colour colourless
_exptl_crystal_colour_primary colourless
_exptl_crystal_density_diffrn 1.464
_exptl_crystal_density_method 'not measured'
_exptl_crystal_F_000 1304
_exptl_crystal_size_max 0.4
_exptl_crystal_size_mid 0.3
_exptl_crystal_size_min 0.3
_refine_diff_density_max 0.511
_refine_diff_density_min -0.304
_refine_diff_density_rms 0.058
_refine_ls_extinction_method none
_refine_ls_goodness_of_fit_ref 1.044
_refine_ls_hydrogen_treatment mixed
_refine_ls_matrix_type full
_refine_ls_number_parameters 352
_refine_ls_number_reflns 5427
_refine_ls_number_restraints 0
_refine_ls_restrained_S_all 1.044
_refine_ls_R_factor_all 0.0263
_refine_ls_R_factor_gt 0.0204
_refine_ls_shift/su_max 0.001
_refine_ls_shift/su_mean 0.000
_refine_ls_structure_factor_coef Fsqd
_refine_ls_weighting_details 'calc w=1/[\s^2^(Fo^2^)+(0.0277P)^2^+1.1477P] where P=(Fo^2^+2Fc^2^)/3'
_refine_ls_weighting_scheme calc
_refine_ls_wR_factor_gt 0.0489
_refine_ls_wR_factor_ref 0.0537
_reflns_number_gt 4700
_reflns_number_total 5427
_reflns_threshold_expression >2sigma(I)
_cod_data_source_file om500133a_si_002.cif
_cod_data_source_block 3
_cod_depositor_comments 'Adding full bibliography for 4083156--4083163.cif.'
_cod_original_cell_volume 2928.6(10)
_cod_database_code 4083158
_olex2_refinement_description
;
1. Fixed Uiso
 At 1.2 times of:
  All C(H) groups, All C(H,H) groups
2.a Secondary CH2 refined with riding coordinates:
 C1(H1A,H1B), C2(H2A,H2B)
2.b Aromatic/amide H refined with riding coordinates:
 C11(H11), C12(H12), C16(H16), C17(H17), C21(H21), C22(H22), C23(H23),
 C24(H24), C25(H25), C31(H31), C32(H32), C33(H33), C34(H34), C35(H35), C41(H41),
  C42(H42), C43(H43), C44(H44), C45(H45), C51(H51), C52(H52), C53(H53),
 C54(H54), C55(H55)
;

loop_
_space_group_symop_id
_space_group_symop_operation_xyz
1 'x, y, z'
2 '-x+1/2, y+1/2, -z+1/2'
3 '-x, -y, -z'
4 'x-1/2, -y-1/2, z-1/2'

loop_
_atom_site_label
_atom_site_type_symbol
_atom_site_fract_x
_atom_site_fract_y
_atom_site_fract_z
_atom_site_U_iso_or_equiv
_atom_site_adp_type
_atom_site_occupancy
_atom_site_symmetry_multiplicity
_atom_site_calc_flag
_atom_site_refinement_flags
Sn1 Sn 0.292392(11) 0.239022(10) 0.043279(6) 0.02480(5) Uani 1 1 d .
Cl1 Cl 0.30525(5) 0.39853(4) -0.03248(2) 0.03581(12) Uani 1 1 d .
P1 P 0.30601(4) 0.06297(4) 0.14169(2) 0.02440(11) Uani 1 1 d .
C1 C 0.78481(19) 0.3311(2) 0.24416(11) 0.0408(5) Uani 1 1 d .
H1A H 0.7919 0.4106 0.2621 0.049 Uiso 1 1 calc R
H1B H 0.8527 0.3137 0.2290 0.049 Uiso 1 1 calc R
C2 C 0.77117(19) 0.24107(19) 0.29554(11) 0.0386(5) Uani 1 1 d .
H2A H 0.8316 0.1816 0.3025 0.046 Uiso 1 1 calc R
H2B H 0.7746 0.2797 0.3371 0.046 Uiso 1 1 calc R
C10 C 0.46105(16) 0.26223(15) 0.10595(9) 0.0251(4) Uani 1 1 d .
C11 C 0.53154(17) 0.34597(17) 0.09089(10) 0.0317(4) Uani 1 1 d .
H11 H 0.5059 0.3862 0.0512 0.038 Uiso 1 1 calc R
C12 C 0.63992(18) 0.37484(18) 0.13159(11) 0.0362(5) Uani 1 1 d .
H12 H 0.6856 0.4319 0.1188 0.043 Uiso 1 1 calc R
C13 C 0.67737(17) 0.31919(17) 0.18945(10) 0.0316(4) Uani 1 1 d .
C14 C 0.60707(17) 0.23409(15) 0.20618(9) 0.0266(4) Uani 1 1 d .
C15 C 0.65580(17) 0.18697(17) 0.26776(10) 0.0302(4) Uani 1 1 d .
C16 C 0.59599(18) 0.10588(18) 0.29192(10) 0.0341(5) Uani 1 1 d .
H16 H 0.6256 0.0750 0.3339 0.041 Uiso 1 1 calc R
C17 C 0.48941(17) 0.06916(17) 0.25302(9) 0.0309(4) Uani 1 1 d .
H17 H 0.4486 0.0122 0.2696 0.037 Uiso 1 1 calc R
C18 C 0.44174(16) 0.11272(15) 0.19165(9) 0.0250(4) Uani 1 1 d .
C19 C 0.49976(16) 0.20158(15) 0.16607(9) 0.0230(4) Uani 1 1 d .
C20 C 0.22054(16) 0.04386(17) 0.19884(9) 0.0278(4) Uani 1 1 d .
C21 C 0.17070(18) 0.14253(18) 0.21777(10) 0.0341(5) Uani 1 1 d .
H21 H 0.1787 0.2156 0.1991 0.041 Uiso 1 1 calc R
C22 C 0.1099(2) 0.1342(2) 0.26352(11) 0.0426(5) Uani 1 1 d .
H22 H 0.0778 0.2019 0.2767 0.051 Uiso 1 1 calc R
C23 C 0.0956(2) 0.0277(2) 0.29017(11) 0.0446(6) Uani 1 1 d .
H23 H 0.0531 0.0220 0.3212 0.053 Uiso 1 1 calc R
C24 C 0.1436(2) -0.0703(2) 0.27134(11) 0.0432(5) Uani 1 1 d .
H24 H 0.1337 -0.1434 0.2895 0.052 Uiso 1 1 calc R
C25 C 0.20603(18) -0.06298(18) 0.22613(10) 0.0353(5) Uani 1 1 d .
H25 H 0.2390 -0.1308 0.2137 0.042 Uiso 1 1 calc R
C30 C 0.33204(17) -0.08229(15) 0.11507(9) 0.0270(4) Uani 1 1 d .
C31 C 0.23881(19) -0.15312(18) 0.08680(10) 0.0363(5) Uani 1 1 d .
H31 H 0.1642 -0.1277 0.0852 0.044 Uiso 1 1 calc R
C32 C 0.2551(2) -0.26031(18) 0.06108(12) 0.0438(6) Uani 1 1 d .
H32 H 0.1919 -0.3093 0.0438 0.053 Uiso 1 1 calc R
C33 C 0.3625(2) -0.29597(19) 0.06050(11) 0.0430(6) Uani 1 1 d .
H33 H 0.3729 -0.3685 0.0420 0.052 Uiso 1 1 calc R
C34 C 0.4548(2) -0.22607(18) 0.08686(11) 0.0393(5) Uani 1 1 d .
H34 H 0.5286 -0.2502 0.0858 0.047 Uiso 1 1 calc R
C35 C 0.44032(18) -0.12005(17) 0.11509(10) 0.0320(4) Uani 1 1 d .
H35 H 0.5045 -0.0736 0.1343 0.038 Uiso 1 1 calc R
C40 C 0.25179(18) 0.11101(16) -0.03137(9) 0.0289(4) Uani 1 1 d .
C41 C 0.1464(2) 0.1183(2) -0.07676(11) 0.0445(6) Uani 1 1 d .
H41 H 0.0935 0.1758 -0.0723 0.053 Uiso 1 1 calc R
C42 C 0.1187(2) 0.0414(2) -0.12867(13) 0.0557(7) Uani 1 1 d .
H42 H 0.0473 0.0471 -0.1596 0.067 Uiso 1 1 calc R
C43 C 0.1950(2) -0.0431(2) -0.13500(12) 0.0497(6) Uani 1 1 d .
H43 H 0.1762 -0.0948 -0.1706 0.060 Uiso 1 1 calc R
C44 C 0.2982(2) -0.0527(2) -0.09006(12) 0.0440(5) Uani 1 1 d .
H44 H 0.3501 -0.1116 -0.0942 0.053 Uiso 1 1 calc R
C45 C 0.32627(19) 0.02448(18) -0.03829(10) 0.0346(5) Uani 1 1 d .
H45 H 0.3976 0.0176 -0.0073 0.042 Uiso 1 1 calc R
C50 C 0.14448(17) 0.30763(17) 0.06500(9) 0.0288(4) Uani 1 1 d .
C51 C 0.13316(19) 0.42575(18) 0.07529(11) 0.0381(5) Uani 1 1 d .
H51 H 0.1936 0.4771 0.0747 0.046 Uiso 1 1 calc R
C52 C 0.0338(2) 0.4688(2) 0.08638(12) 0.0502(6) Uani 1 1 d .
H52 H 0.0263 0.5495 0.0932 0.060 Uiso 1 1 calc R
C53 C -0.0541(2) 0.3942(2) 0.08746(12) 0.0513(6) Uani 1 1 d .
H53 H -0.1220 0.4239 0.0949 0.062 Uiso 1 1 calc R
C54 C -0.0440(2) 0.2776(2) 0.07783(12) 0.0470(6) Uani 1 1 d .
H54 H -0.1047 0.2268 0.0788 0.056 Uiso 1 1 calc R
C55 C 0.05503(19) 0.23369(19) 0.06662(11) 0.0381(5) Uani 1 1 d .
H55 H 0.0618 0.1529 0.0600 0.046 Uiso 1 1 calc R

loop_
_atom_site_aniso_label
_atom_site_aniso_U_11
_atom_site_aniso_U_22
_atom_site_aniso_U_33
_atom_site_aniso_U_23
_atom_site_aniso_U_13
_atom_site_aniso_U_12
Sn1 0.02556(8) 0.02492(7) 0.02373(7) 0.00096(5) 0.00623(5) 0.00215(5)
Cl1 0.0429(3) 0.0325(2) 0.0319(3) 0.01051(19) 0.0096(2) 0.0035(2)
P1 0.0247(2) 0.0232(2) 0.0253(2) 0.00253(18) 0.0067(2) -0.00123(18)
C1 0.0320(12) 0.0478(13) 0.0403(12) 0.0020(10) 0.0057(10) -0.0104(9)
C2 0.0303(11) 0.0470(12) 0.0351(11) 0.0020(9) 0.0027(10) -0.0066(9)
C10 0.0259(9) 0.0253(9) 0.0257(9) 0.0004(7) 0.0095(8) 0.0012(7)
C11 0.0331(11) 0.0329(10) 0.0299(10) 0.0076(8) 0.0101(9) 0.0002(8)
C12 0.0334(11) 0.0361(11) 0.0403(12) 0.0067(9) 0.0120(10) -0.0096(9)
C13 0.0273(10) 0.0334(10) 0.0349(11) -0.0010(8) 0.0097(9) -0.0042(8)
C14 0.0272(10) 0.0268(9) 0.0267(9) -0.0009(7) 0.0091(8) 0.0002(7)
C15 0.0288(10) 0.0331(10) 0.0269(10) -0.0018(8) 0.0041(9) -0.0015(8)
C16 0.0348(11) 0.0396(11) 0.0246(10) 0.0063(8) 0.0022(9) -0.0013(9)
C17 0.0328(10) 0.0297(10) 0.0299(10) 0.0051(8) 0.0076(9) -0.0034(8)
C18 0.0259(9) 0.0233(9) 0.0253(9) -0.0018(7) 0.0059(8) -0.0006(7)
C19 0.0248(9) 0.0220(8) 0.0234(9) -0.0025(7) 0.0083(8) 0.0003(7)
C20 0.0238(9) 0.0335(10) 0.0251(9) 0.0021(8) 0.0050(8) -0.0027(8)
C21 0.0368(12) 0.0345(10) 0.0324(11) -0.0035(8) 0.0114(10) -0.0042(9)
C22 0.0443(13) 0.0497(13) 0.0382(12) -0.0080(10) 0.0184(11) -0.0006(10)
C23 0.0386(13) 0.0647(15) 0.0354(12) 0.0033(11) 0.0185(11) -0.0077(11)
C24 0.0420(13) 0.0471(13) 0.0431(13) 0.0137(10) 0.0159(11) -0.0064(10)
C25 0.0342(11) 0.0349(11) 0.0385(12) 0.0087(9) 0.0125(10) 0.0000(8)
C30 0.0317(10) 0.0243(9) 0.0243(9) 0.0032(7) 0.0059(8) -0.0002(7)
C31 0.0337(11) 0.0328(11) 0.0385(12) -0.0009(8) 0.0027(10) -0.0042(8)
C32 0.0536(14) 0.0330(11) 0.0386(12) -0.0041(9) 0.0012(11) -0.0112(10)
C33 0.0642(16) 0.0304(11) 0.0315(11) -0.0046(9) 0.0075(11) 0.0028(10)
C34 0.0468(13) 0.0384(12) 0.0337(11) -0.0010(9) 0.0124(11) 0.0085(9)
C35 0.0347(11) 0.0320(10) 0.0288(10) -0.0004(8) 0.0077(9) -0.0003(8)
C40 0.0327(10) 0.0277(9) 0.0259(10) -0.0015(7) 0.0069(8) -0.0028(8)
C41 0.0372(12) 0.0472(13) 0.0425(13) -0.0093(10) -0.0012(11) 0.0074(10)
C42 0.0483(15) 0.0629(16) 0.0460(14) -0.0145(12) -0.0049(12) -0.0021(12)
C43 0.0611(16) 0.0442(13) 0.0441(13) -0.0170(11) 0.0144(12) -0.0117(11)
C44 0.0537(14) 0.0365(12) 0.0483(13) -0.0068(10) 0.0250(12) 0.0021(10)
C45 0.0340(11) 0.0382(11) 0.0333(11) -0.0008(9) 0.0115(9) 0.0028(9)
C50 0.0275(10) 0.0353(10) 0.0232(9) 0.0018(8) 0.0061(8) 0.0052(8)
C51 0.0407(12) 0.0357(11) 0.0393(12) -0.0021(9) 0.0131(10) 0.0047(9)
C52 0.0574(16) 0.0484(14) 0.0480(14) -0.0053(11) 0.0195(13) 0.0176(12)
C53 0.0390(13) 0.0747(18) 0.0436(14) -0.0031(12) 0.0171(12) 0.0179(12)
C54 0.0292(12) 0.0686(16) 0.0439(14) 0.0041(11) 0.0105(11) -0.0006(11)
C55 0.0324(11) 0.0388(11) 0.0420(12) 0.0040(9) 0.0078(10) 0.0018(9)

loop_
_atom_type_symbol
_atom_type_description
_atom_type_scat_dispersion_real
_atom_type_scat_dispersion_imag
_atom_type_scat_source
C C 0.0033 0.0016 'International Tables Vol C Tables 4.2.6.8 and 6.1.1.4'
H H 0.0000 0.0000 'International Tables Vol C Tables 4.2.6.8 and 6.1.1.4'
Cl Cl 0.1484 0.1585 'International Tables Vol C Tables 4.2.6.8 and 6.1.1.4'
P P 0.1023 0.0942 'International Tables Vol C Tables 4.2.6.8 and 6.1.1.4'
Sn Sn -0.6537 1.4246 'International Tables Vol C Tables 4.2.6.8 and 6.1.1.4'

loop_
_geom_angle_atom_site_label_1
_geom_angle_atom_site_label_2
_geom_angle_atom_site_label_3
_geom_angle
Cl1 Sn1 P1 172.554(16)
C10 Sn1 Cl1 95.83(5)
C10 Sn1 P1 76.76(5)
C40 Sn1 Cl1 93.49(6)
C40 Sn1 P1 91.25(6)
C40 Sn1 C10 123.15(8)
C50 Sn1 Cl1 94.21(6)
C50 Sn1 P1 89.30(6)
C50 Sn1 C10 122.74(7)
C50 Sn1 C40 112.23(8)
C18 P1 Sn1 94.44(6)
C18 P1 C20 103.65(9)
C18 P1 C30 105.54(9)
C20 P1 Sn1 129.98(6)
C20 P1 C30 106.19(9)
C30 P1 Sn1 113.19(6)
C13 C1 C2 104.84(17)
C15 C2 C1 104.99(17)
C11 C10 Sn1 119.28(14)
C11 C10 C19 118.18(17)
C19 C10 Sn1 122.28(14)
C10 C11 C12 123.66(18)
C13 C12 C11 118.93(19)
C12 C13 C1 132.43(19)
C12 C13 C14 118.60(18)
C14 C13 C1 108.95(17)
C13 C14 C19 123.81(18)
C15 C14 C13 111.92(18)
C15 C14 C19 124.26(18)
C14 C15 C2 109.25(18)
C16 C15 C2 131.79(18)
C16 C15 C14 118.96(18)
C15 C16 C17 118.69(18)
C18 C17 C16 122.90(19)
C17 C18 P1 122.44(15)
C17 C18 C19 119.81(17)
C19 C18 P1 117.75(14)
C10 C19 C18 127.91(17)
C14 C19 C10 116.79(17)
C14 C19 C18 115.29(16)
C21 C20 P1 117.91(15)
C25 C20 P1 123.29(16)
C25 C20 C21 118.8(2)
C22 C21 C20 120.5(2)
C21 C22 C23 120.3(2)
C24 C23 C22 119.6(2)
C23 C24 C25 120.6(2)
C24 C25 C20 120.2(2)
C31 C30 P1 118.77(16)
C35 C30 P1 122.09(15)
C35 C30 C31 118.72(18)
C32 C31 C30 120.3(2)
C33 C32 C31 120.4(2)
C32 C33 C34 119.9(2)
C33 C34 C35 120.4(2)
C30 C35 C34 120.2(2)
C41 C40 Sn1 118.05(15)
C45 C40 Sn1 123.31(15)
C45 C40 C41 118.59(19)
C42 C41 C40 120.3(2)
C43 C42 C41 120.0(2)
C44 C43 C42 120.4(2)
C43 C44 C45 119.7(2)
C40 C45 C44 121.1(2)
C51 C50 Sn1 121.51(16)
C51 C50 C55 118.9(2)
C55 C50 Sn1 119.59(15)
C52 C51 C50 120.3(2)
C53 C52 C51 119.9(2)
C54 C53 C52 120.4(2)
C53 C54 C55 120.1(2)
C54 C55 C50 120.4(2)

loop_
_geom_bond_atom_site_label_1
_geom_bond_atom_site_label_2
_geom_bond_distance
Sn1 Cl1 2.4913(6)
Sn1 P1 2.9075(6)
Sn1 C10 2.161(2)
Sn1 C40 2.1417(19)
Sn1 C50 2.137(2)
P1 C18 1.815(2)
P1 C20 1.826(2)
P1 C30 1.8264(19)
C1 C2 1.558(3)
C1 C13 1.520(3)
C2 C15 1.514(3)
C10 C11 1.389(3)
C10 C19 1.437(3)
C11 C12 1.421(3)
C12 C13 1.368(3)
C13 C14 1.413(3)
C14 C15 1.410(3)
C14 C19 1.417(3)
C15 C16 1.372(3)
C16 C17 1.415(3)
C17 C18 1.389(3)
C18 C19 1.437(3)
C20 C21 1.402(3)
C20 C25 1.397(3)
C21 C22 1.386(3)
C22 C23 1.387(3)
C23 C24 1.383(4)
C24 C25 1.390(3)
C30 C31 1.404(3)
C30 C35 1.394(3)
C31 C32 1.391(3)
C32 C33 1.379(4)
C33 C34 1.381(3)
C34 C35 1.398(3)
C40 C41 1.398(3)
C40 C45 1.386(3)
C41 C42 1.397(3)
C42 C43 1.381(4)
C43 C44 1.376(4)
C44 C45 1.397(3)
C50 C51 1.394(3)
C50 C55 1.395(3)
C51 C52 1.391(3)
C52 C53 1.382(4)
C53 C54 1.372(4)
C54 C55 1.392(3)
